data_7046454
loop_
_publ_author_name
'Suntrup, Lisa'
'Kleoff, Merlin'
'Sarkar, Biprajit'

_publ_section_title
;
 Serendipitous discoveries of new coordination modes of the
 1,5-regioisomer of 1,2,3-triazoles enroute to the attempted synthesis of
 a carbon-anchored tri-mesoionic carbene.
;
_journal_issue 24
_journal_name_full 'Dalton transactions (Cambridge, England : 2003)'
_journal_page_first 7992
_journal_page_last 8002
_journal_paper_doi 10.1039/c8dt01521j
_journal_volume 47
_journal_year 2018
_chemical_absolute_configuration unk
_chemical_formula_sum 'C63 H52 Ag3 F9 N12 O10 S3'
_chemical_formula_weight 1727.95
_space_group_crystal_system triclinic
_space_group_IT_number 1
_space_group_name_Hall 'P 1'
_space_group_name_H-M_alt 'P 1'
_symmetry_space_group_name_Hall 'P 1'
_symmetry_space_group_name_H-M 'P 1'
_atom_sites_solution_hydrogens geom
_audit_creation_method SHELXL-2014/7
_audit_update_record
;
2018-03-23 deposited with the CCDC.
2018-05-23 downloaded from the CCDC.
;
_cell_angle_alpha 65.850(4)
_cell_angle_beta 89.910(4)
_cell_angle_gamma 75.722(4)
_cell_formula_units_Z 1
_cell_length_a 11.3183(12)
_cell_length_b 12.0408(12)
_cell_length_c 13.8230(13)
_cell_measurement_reflns_used 18554
_cell_measurement_temperature 100(2)
_cell_measurement_theta_max 33.276
_cell_measurement_theta_min 2.293
_cell_volume 1655.3(3)
_computing_cell_refinement 'APEX3 (Bruker, 2015)'
_computing_data_collection 'APEX3 (Bruker, 2015)'
_computing_data_reduction 'SAINT+ (Bruker, 2009)'
_computing_molecular_graphics 'Diamond 3D, Version 4.0 (Brandenburg, 2014)'
_computing_publication_material shelxle
_computing_structure_refinement 'SHELXL-2014/7 (Sheldrick, 2014)'
_computing_structure_solution 'intrinsic phasing'
_diffrn_ambient_temperature 100(2)
_diffrn_measured_fraction_theta_full 0.998
_diffrn_measured_fraction_theta_max 0.995
_diffrn_measurement_device_type 'Bruker D8 Venture'
_diffrn_measurement_method 'omega + phi scans'
_diffrn_radiation_type MoK\a
_diffrn_radiation_wavelength 0.71073
_diffrn_reflns_av_R_equivalents 0.0347
_diffrn_reflns_av_unetI/netI 0.0646
_diffrn_reflns_Laue_measured_fraction_full 0.998
_diffrn_reflns_Laue_measured_fraction_max 0.995
_diffrn_reflns_limit_h_max 17
_diffrn_reflns_limit_h_min -17
_diffrn_reflns_limit_k_max 14
_diffrn_reflns_limit_k_min -18
_diffrn_reflns_limit_l_max 21
_diffrn_reflns_limit_l_min -21
_diffrn_reflns_number 39132
_diffrn_reflns_point_group_measured_fraction_full 0.998
_diffrn_reflns_point_group_measured_fraction_max 0.995
_diffrn_reflns_theta_full 25.242
_diffrn_reflns_theta_max 33.276
_diffrn_reflns_theta_min 2.293
_exptl_absorpt_coefficient_mu 1.067
_exptl_absorpt_correction_T_max 0.7465
_exptl_absorpt_correction_T_min 0.6154
_exptl_absorpt_correction_type multi-scan
_exptl_absorpt_process_details 'Blessing, 1995'
_exptl_crystal_colour colorless
_exptl_crystal_density_diffrn 1.733
_exptl_crystal_description block
_exptl_crystal_F_000 864
_exptl_crystal_size_max 0.2
_exptl_crystal_size_mid 0.1
_exptl_crystal_size_min 0.1
_refine_diff_density_max 1.427
_refine_diff_density_min -0.732
_refine_diff_density_rms 0.122
_refine_ls_abs_structure_details
;
 Refined as an inversion twin.
;
_refine_ls_abs_structure_Flack 0.305(18)
_refine_ls_extinction_method none
_refine_ls_goodness_of_fit_ref 1.019
_refine_ls_hydrogen_treatment constr
_refine_ls_matrix_type full
_refine_ls_number_parameters 984
_refine_ls_number_reflns 21828
_refine_ls_number_restraints 377
_refine_ls_restrained_S_all 1.056
_refine_ls_R_factor_all 0.0583
_refine_ls_R_factor_gt 0.0431
_refine_ls_shift/su_max 0.005
_refine_ls_shift/su_mean 0.000
_refine_ls_structure_factor_coef Fsqd
_refine_ls_weighting_details 'w=1/[\s^2^(Fo^2^)+(0.0347P)^2^+1.0079P] where P=(Fo^2^+2Fc^2^)/3'
_refine_ls_weighting_scheme calc
_refine_ls_wR_factor_gt 0.0826
_refine_ls_wR_factor_ref 0.0879
_reflns_Friedel_coverage 1.000
_reflns_Friedel_fraction_full 0.998
_reflns_Friedel_fraction_max 0.995
_reflns_number_gt 18554
_reflns_number_total 21828
_reflns_threshold_expression 'I > 2\s(I)'
_cod_data_source_file c8dt01521j2.cif
_cod_data_source_block bip406_b
_cod_depositor_comments 'Adding full bibliography for 7046452--7046455.cif.'
_cod_database_code 7046454
_shelx_shelxl_version_number 2014/7
_shelx_space_group_comment
;
The symmetry employed for this shelxl refinement is uniquely defined
by the following loop, which should always be used as a source of
symmetry information in preference to the above space-group names.
They are only intended as comments.
;

loop_
_space_group_symop_operation_xyz
'x, y, z'

loop_
_atom_site_label
_atom_site_type_symbol
_atom_site_fract_x
_atom_site_fract_y
_atom_site_fract_z
_atom_site_U_iso_or_equiv
_atom_site_adp_type
_atom_site_occupancy
_atom_site_site_symmetry_order
_atom_site_calc_flag
_atom_site_refinement_flags_posn
_atom_site_refinement_flags_adp
_atom_site_refinement_flags_occupancy
_atom_site_disorder_assembly
_atom_site_disorder_group
C1_4 C 0.3896(10) 0.1862(10) 0.7981(7) 0.025(2) Uani 0.5 1 d D U P A 2
F1_4 F 0.2605(10) 0.2220(16) 0.7867(14) 0.071(4) Uani 0.5 1 d D U P A 2
F2_4 F 0.3916(8) 0.1225(8) 0.9152(6) 0.0298(19) Uani 0.5 1 d D U P A 2
F3_4 F 0.4381(10) 0.1340(7) 0.7321(6) 0.052(2) Uani 0.5 1 d D U P A 2
S1_4 S 0.4382(5) 0.3284(4) 0.7713(5) 0.0220(9) Uani 0.5 1 d D U P A 2
O1_4 O 0.389(2) 0.4135(18) 0.6642(13) 0.040(5) Uani 0.5 1 d D U P A 2
O2_4 O 0.3922(13) 0.3697(9) 0.8481(7) 0.060(4) Uani 0.5 1 d D U P A 2
O3_4 O 0.5673(8) 0.2770(12) 0.7817(15) 0.087(5) Uani 0.5 1 d D U P A 2
C1_3 C 0.3379(9) 0.2226(8) 0.8315(8) 0.028(2) Uani 0.5 1 d D U P A 1
F1_3 F 0.4280(12) 0.0984(9) 0.8955(8) 0.049(3) Uani 0.5 1 d D U P A 1
F2_3 F 0.2764(13) 0.1894(13) 0.7683(13) 0.064(4) Uani 0.5 1 d D U P A 1
F3_3 F 0.2641(10) 0.3034(8) 0.8660(8) 0.086(4) Uani 0.5 1 d D U P A 1
S1_3 S 0.4470(5) 0.3009(5) 0.7555(4) 0.0350(12) Uani 0.5 1 d D U P A 1
O1_3 O 0.511(2) 0.3205(19) 0.8296(9) 0.117(6) Uani 0.5 1 d D U P A 1
O2_3 O 0.5143(11) 0.2034(10) 0.7247(8) 0.071(3) Uani 0.5 1 d D U P A 1
O3_3 O 0.367(2) 0.4079(17) 0.6659(11) 0.031(4) Uani 0.5 1 d D U P A 1
Ag1 Ag 0.71347(3) 0.38930(3) 0.34222(2) 0.01586(7) Uani 1 1 d . . . . .
C1C C 0.6163(5) 0.7074(4) 0.5267(4) 0.0128(9) Uani 1 1 d . . . . .
H1C H 0.6763 0.6995 0.4801 0.015 Uiso 1 1 calc R U . . .
Ag2 Ag 0.28825(3) 0.62408(3) 0.66490(2) 0.01659(8) Uani 1 1 d . . . . .
C2C C 0.6076(4) 0.7803(4) 0.5828(3) 0.0108(8) Uani 1 1 d . . . . .
C3C C 0.6818(4) 0.8652(4) 0.5830(3) 0.0135(9) Uani 1 1 d . . . . .
S004 S 0.56389(12) 0.68410(12) 0.25009(10) 0.0178(2) Uani 1 1 d . . . . .
C4C C 0.8048(4) 0.8329(5) 0.5685(4) 0.0146(9) Uani 1 1 d . . . . .
H4C H 0.8397 0.7562 0.5621 0.017 Uiso 1 1 calc R U . . .
S005 S 0.12193(11) 0.60940(12) 0.46232(9) 0.0218(2) Uani 1 1 d . . . . .
C5C C 0.8769(5) 0.9131(5) 0.5633(4) 0.0204(10) Uani 1 1 d . . . . .
H5C H 0.9611 0.8911 0.5533 0.025 Uiso 1 1 calc R U . . .
C6C C 0.8264(5) 1.0256(5) 0.5727(4) 0.0233(11) Uani 1 1 d . . . . .
H6C H 0.8760 1.0798 0.5696 0.028 Uiso 1 1 calc R U . . .
F007 F 0.5304(4) 0.9164(3) 0.1089(3) 0.0375(9) Uani 1 1 d . . . . .
C7C C 0.7026(5) 1.0581(5) 0.5865(4) 0.0204(10) Uani 1 1 d . . . . .
H7C H 0.6674 1.1351 0.5923 0.024 Uiso 1 1 calc R U . . .
F009 F 0.5876(5) 0.8833(4) 0.2692(3) 0.0516(12) Uani 1 1 d . . . . .
C9C C 0.4584(4) 0.8045(4) 0.7160(4) 0.0117(8) Uani 1 1 d . . . . .
C8C C 0.6309(5) 0.9779(5) 0.5919(4) 0.0150(9) Uani 1 1 d . . . . .
H8C H 0.5466 1.0000 0.6016 0.018 Uiso 1 1 calc R U . . .
F00B F 0.7160(3) 0.8209(4) 0.1765(3) 0.0481(10) Uani 1 1 d . . . . .
O00C O 0.6553(4) 0.6041(3) 0.3416(3) 0.0229(8) Uani 1 1 d . . . . .
O00E O 0.1511(3) 0.5007(3) 0.4383(3) 0.0273(8) Uani 1 1 d . . . . .
F00H F 0.1126(5) 0.7589(4) 0.2608(3) 0.0644(13) Uani 1 1 d . . . . .
O00K O 0.2253(4) 0.6550(4) 0.4767(3) 0.0293(9) Uani 1 1 d . . . . .
O00M O 0.0354(4) 0.6069(5) 0.5388(3) 0.0390(10) Uani 1 1 d . . . . .
O00N O 0.5743(4) 0.6457(4) 0.1639(3) 0.0295(9) Uani 1 1 d . . . . .
F00O F -0.0077(4) 0.8431(4) 0.3489(4) 0.0572(12) Uani 1 1 d . . . . .
O00P O 0.4423(4) 0.7136(4) 0.2799(3) 0.0347(9) Uani 1 1 d . . . . .
F00V F -0.0537(4) 0.7060(4) 0.3063(4) 0.0663(14) Uani 1 1 d . . . . .
C10C C 0.5359(5) 0.7790(4) 0.8044(4) 0.0154(9) Uani 1 1 d . . . . .
H10C H 0.6205 0.7372 0.8115 0.018 Uiso 1 1 calc R U . . .
C12C C 0.3626(5) 0.8754(5) 0.8707(5) 0.0282(13) Uani 1 1 d . . . . .
H12C H 0.3293 0.8995 0.9246 0.034 Uiso 1 1 calc R U . . .
C11C C 0.4869(5) 0.8160(5) 0.8825(4) 0.0211(10) Uani 1 1 d . . . . .
H11C H 0.5382 0.8006 0.9435 0.025 Uiso 1 1 calc R U . . .
C14C C 0.3340(5) 0.8659(5) 0.7017(5) 0.0207(11) Uani 1 1 d . . . . .
H14C H 0.2831 0.8839 0.6396 0.025 Uiso 1 1 calc R U . . .
C13C C 0.2867(5) 0.9001(6) 0.7823(5) 0.0294(13) Uani 1 1 d . . . . .
H13C H 0.2018 0.9405 0.7760 0.035 Uiso 1 1 calc R U . . .
C1A C 0.9616(4) 0.4483(5) 0.2407(4) 0.0153(9) Uani 1 1 d . . . . .
H1A H 0.9606 0.5135 0.2628 0.018 Uiso 1 1 calc R U . . .
N1A N 1.0092(3) 0.3146(4) 0.1709(3) 0.0113(7) Uani 1 1 d . . . . .
N1B N 0.4978(3) 0.2511(4) 0.3601(3) 0.0099(7) Uani 1 1 d . . . . .
C1B C 0.3859(4) 0.2981(4) 0.4711(4) 0.0135(9) Uani 1 1 d . . . . .
H1B H 0.3255 0.3010 0.5184 0.016 Uiso 1 1 calc R U . . .
N1D N -0.0058(4) 0.7073(4) 0.8338(3) 0.0129(7) Uani 1 1 d . . . . .
C1D C 0.0458(5) 0.5686(5) 0.7694(4) 0.0155(9) Uani 1 1 d . U . . .
H1D H 0.0484 0.5009 0.7499 0.019 Uiso 1 1 calc R U . . .
N1C N 0.5083(4) 0.7613(4) 0.6380(3) 0.0111(7) Uani 1 1 d . . . . .
C022 C 0.0371(7) 0.7352(6) 0.3400(5) 0.0402(17) Uani 1 1 d . . . . .
C029 C 0.6011(5) 0.8345(5) 0.1984(4) 0.0253(11) Uani 1 1 d . . . . .
N2A N 0.9090(4) 0.2955(4) 0.2201(3) 0.0154(8) Uani 1 1 d . . . . .
C2A C 1.0463(4) 0.4093(4) 0.1816(3) 0.0114(8) Uani 1 1 d . . . . .
N2B N 0.5381(3) 0.3371(4) 0.3796(3) 0.0110(7) Uani 1 1 d . . . . .
C2B C 0.4023(4) 0.2239(4) 0.4152(3) 0.0106(8) Uani 1 1 d . . . . .
N2D N 0.0970(4) 0.7252(4) 0.7861(3) 0.0163(8) Uani 1 1 d . . . . .
C2D C -0.0418(4) 0.6128(4) 0.8255(3) 0.0127(9) Uani 1 1 d . U . . .
N2C N 0.4592(4) 0.6809(4) 0.6167(3) 0.0128(7) Uani 1 1 d . . . . .
C102 C 0.9793(9) 0.2856(10) 0.6497(8) 0.077(3) Uani 1 1 d . . . . .
H10A H 1.0419 0.2055 0.6638 0.093 Uiso 1 1 calc R U . . .
H10B H 1.0167 0.3393 0.6712 0.093 Uiso 1 1 calc R U . . .
C10A C 0.9844(5) 0.2318(5) 0.0418(4) 0.0201(10) Uani 1 1 d . . . . .
H10D H 0.9019 0.2826 0.0226 0.024 Uiso 1 1 calc R U . . .
C11A C 1.0331(6) 0.1518(6) -0.0061(5) 0.0306(13) Uani 1 1 d . . . . .
H11A H 0.9846 0.1494 -0.0609 0.037 Uiso 1 1 calc R U . . .
C10D C 0.0118(5) 0.7953(5) 0.9607(4) 0.0206(10) Uani 1 1 d . U . . .
H10E H 0.0937 0.7435 0.9836 0.025 Uiso 1 1 calc R U . . .
C10B C 0.4710(4) 0.2427(4) 0.1900(4) 0.0142(9) Uani 1 1 d . . . . .
H10F H 0.3863 0.2832 0.1850 0.017 Uiso 1 1 calc R U . . .
C12A C 1.1521(7) 0.0757(7) 0.0258(6) 0.0447(18) Uani 1 1 d . . . . .
H12A H 1.1837 0.0191 -0.0055 0.054 Uiso 1 1 calc R U . . .
C11D C -0.0397(7) 0.8784(6) 1.0058(4) 0.0326(14) Uani 1 1 d . U . . .
H11D H 0.0071 0.8835 1.0601 0.039 Uiso 1 1 calc R U . . .
C11B C 0.5173(5) 0.2124(5) 0.1079(4) 0.0205(10) Uani 1 1 d . . . . .
H11B H 0.4650 0.2322 0.0461 0.025 Uiso 1 1 calc R U . . .
C13A C 1.2253(6) 0.0809(6) 0.1021(6) 0.0381(15) Uani 1 1 d . . . . .
H13A H 1.3076 0.0296 0.1217 0.046 Uiso 1 1 calc R U . . .
C12D C -0.1584(7) 0.9531(6) 0.9714(5) 0.0384(16) Uani 1 1 d . U . . .
H12D H -0.1926 1.0095 1.0023 0.046 Uiso 1 1 calc R U . . .
C12B C 0.6415(5) 0.1526(5) 0.1180(4) 0.0238(11) Uani 1 1 d . . . . .
H12B H 0.6740 0.1318 0.0623 0.029 Uiso 1 1 calc R U . . .
C14A C 1.1798(5) 0.1604(5) 0.1507(4) 0.0212(10) Uani 1 1 d . . . . .
H14A H 1.2293 0.1637 0.2044 0.025 Uiso 1 1 calc R U . . .
C13D C -0.2290(6) 0.9476(6) 0.8925(5) 0.0324(14) Uani 1 1 d . U . . .
H13D H -0.3109 0.9996 0.8700 0.039 Uiso 1 1 calc R U . . .
C14B C 0.6730(4) 0.1531(5) 0.2902(4) 0.0159(9) Uani 1 1 d . . . . .
H14B H 0.7249 0.1331 0.3523 0.019 Uiso 1 1 calc R U . . .
C14D C -0.1791(5) 0.8650(5) 0.8462(4) 0.0218(11) Uani 1 1 d . U . . .
H14D H -0.2259 0.8602 0.7918 0.026 Uiso 1 1 calc R U . . .
C13B C 0.7185(5) 0.1230(5) 0.2075(5) 0.0229(11) Uani 1 1 d . . . . .
H13B H 0.8030 0.0819 0.2128 0.027 Uiso 1 1 calc R U . . .
C100 C 0.7622(6) 0.3336(6) 0.6199(5) 0.0366(13) Uani 1 1 d . . . . .
H10G H 0.6933 0.2941 0.6363 0.044 Uiso 1 1 calc R U . B 2
H10H H 0.7324 0.4224 0.6102 0.044 Uiso 1 1 calc R U . B 2
C9D C -0.0591(4) 0.7903(4) 0.8822(4) 0.0133(9) Uani 1 1 d . U . . .
C9B C 0.5487(5) 0.2135(5) 0.2781(4) 0.0129(9) Uani 1 1 d . . . . .
C9A C 1.0606(4) 0.2347(5) 0.1187(4) 0.0138(9) Uani 1 1 d . . . . .
C8D C -0.2059(5) 0.5193(4) 0.8101(4) 0.0160(9) Uani 1 1 d . U . . .
H8D H -0.1794 0.5228 0.7439 0.019 Uiso 1 1 calc R U . . .
C8B C 0.3879(4) 0.0257(4) 0.3998(4) 0.0142(9) Uani 1 1 d . . . . .
H8B H 0.4721 0.0066 0.3889 0.017 Uiso 1 1 calc R U . . .
C8A C 1.1904(4) 0.4629(4) 0.0410(4) 0.0146(9) Uani 1 1 d . . . . .
H8A H 1.1515 0.4308 0.0013 0.017 Uiso 1 1 calc R U . . .
C7D C -0.3031(5) 0.4687(5) 0.8488(4) 0.0209(10) Uani 1 1 d . U . . .
H7D H -0.3417 0.4356 0.8098 0.025 Uiso 1 1 calc R U . . .
C7B C 0.3175(5) -0.0549(5) 0.4025(4) 0.0206(10) Uani 1 1 d . . . . .
H7B H 0.3532 -0.1293 0.3929 0.025 Uiso 1 1 calc R U . . .
C7A C 1.2872(5) 0.5155(5) 0.0020(4) 0.0194(10) Uani 1 1 d . . . . .
H7A H 1.3136 0.5197 -0.0644 0.023 Uiso 1 1 calc R U . . .
C6D C -0.3443(5) 0.4662(5) 0.9448(4) 0.0215(11) Uani 1 1 d . U . . .
H6D H -0.4114 0.4326 0.9708 0.026 Uiso 1 1 calc R U . . .
C6B C 0.1949(5) -0.0267(5) 0.4192(5) 0.0279(12) Uani 1 1 d . . . . .
H6B H 0.1480 -0.0832 0.4222 0.033 Uiso 1 1 calc R U . . .
C6A C 1.3453(5) 0.5619(5) 0.0607(4) 0.0209(10) Uani 1 1 d . . . . .
H6A H 1.4117 0.5967 0.0344 0.025 Uiso 1 1 calc R U . . .
C5D C -0.2861(5) 0.5135(5) 1.0019(4) 0.0199(10) Uani 1 1 d . U . . .
H5D H -0.3141 0.5122 1.0670 0.024 Uiso 1 1 calc R U . . .
C5B C 0.1401(5) 0.0809(5) 0.4316(4) 0.0243(11) Uani 1 1 d . . . . .
H5B H 0.0558 0.0989 0.4421 0.029 Uiso 1 1 calc R U . . .
C5A C 1.3063(5) 0.5572(4) 0.1570(4) 0.0180(10) Uani 1 1 d . . . . .
H5A H 1.3457 0.5890 0.1966 0.022 Uiso 1 1 calc R U . . .
C4D C -0.1881(4) 0.5623(5) 0.9651(4) 0.0139(9) Uani 1 1 d . U . . .
H4D H -0.1484 0.5938 1.0049 0.017 Uiso 1 1 calc R U . . .
C4B C 0.2086(5) 0.1643(5) 0.4286(4) 0.0210(10) Uani 1 1 d . . . . .
H4B H 0.1708 0.2391 0.4369 0.025 Uiso 1 1 calc R U . . .
C4A C 1.2095(4) 0.5059(5) 0.1953(4) 0.0159(9) Uani 1 1 d . . . . .
H4A H 1.1827 0.5037 0.2611 0.019 Uiso 1 1 calc R U . . .
N3D N 0.1266(4) 0.6399(4) 0.7476(3) 0.0162(8) Uani 1 1 d . . . . .
C3D C -0.1476(4) 0.5648(4) 0.8682(4) 0.0129(9) Uani 1 1 d . U . . .
N3C N 0.5254(4) 0.6492(4) 0.5488(3) 0.0134(8) Uani 1 1 d . . . . .
N3B N 0.4694(4) 0.3661(4) 0.4476(3) 0.0134(8) Uani 1 1 d . . . . .
C3B C 0.3327(4) 0.1371(4) 0.4135(3) 0.0120(8) Uani 1 1 d . . . . .
N3A N 0.8796(4) 0.3782(4) 0.2622(3) 0.0170(8) Uani 1 1 d . . . . .
C3A C 1.1504(4) 0.4572(4) 0.1387(3) 0.0118(8) Uani 1 1 d . . . . .
C101 C 0.8686(8) 0.2606(7) 0.7084(6) 0.0507(19) Uani 1 1 d . . . . .
H10I H 0.8605 0.2928 0.7642 0.061 Uiso 1 1 calc R U . . .
H10J H 0.8738 0.1692 0.7416 0.061 Uiso 1 1 calc R U . . .
O102 O 0.8117(4) 0.3274(4) 0.5272(3) 0.0303(9) Uani 1 1 d . . . . .
C103 C 0.9258(7) 0.3550(10) 0.5304(6) 0.063(2) Uani 1 1 d . . . . .
H10K H 0.9142 0.4472 0.5040 0.075 Uiso 1 1 calc R U . . .
H10L H 0.9812 0.3237 0.4862 0.075 Uiso 1 1 calc R U . . .
Ag3A Ag 0.45816(4) 0.53334(4) 0.47919(3) 0.01578(9) Uani 0.9 1 d . . P C 1
Ag3B Ag 0.5394(5) 0.4807(5) 0.5202(4) 0.0232(9) Uani 0.1 1 d . . P C 2

loop_
_atom_site_aniso_label
_atom_site_aniso_U_11
_atom_site_aniso_U_22
_atom_site_aniso_U_33
_atom_site_aniso_U_23
_atom_site_aniso_U_13
_atom_site_aniso_U_12
C1_4 0.037(5) 0.021(4) 0.013(4) 0.001(3) -0.002(4) -0.014(4)
F1_4 0.033(5) 0.081(10) 0.096(9) -0.022(7) -0.001(5) -0.036(5)
F2_4 0.035(4) 0.021(4) 0.026(4) -0.001(3) 0.006(3) -0.012(3)
F3_4 0.105(7) 0.029(4) 0.026(4) -0.016(3) 0.008(4) -0.015(4)
S1_4 0.0204(15) 0.0132(14) 0.038(2) -0.0159(13) 0.0036(14) -0.0048(11)
O1_4 0.059(9) 0.016(6) 0.035(5) -0.002(4) 0.027(4) -0.011(5)
O2_4 0.120(10) 0.020(4) 0.022(4) -0.013(3) -0.013(5) 0.021(5)
O3_4 0.019(4) 0.059(7) 0.176(14) -0.046(9) 0.006(5) -0.004(4)
C1_3 0.027(5) 0.017(4) 0.026(4) 0.001(3) 0.004(4) 0.000(3)
F1_3 0.093(9) 0.021(4) 0.020(4) 0.000(3) 0.001(4) -0.006(4)
F2_3 0.081(8) 0.033(5) 0.067(7) -0.004(5) -0.034(6) -0.027(5)
F3_3 0.109(8) 0.034(4) 0.078(6) -0.005(4) 0.067(6) 0.009(5)
S1_3 0.033(2) 0.048(3) 0.0198(17) -0.0029(19) 0.0060(13) -0.024(2)
O1_3 0.177(14) 0.167(15) 0.041(6) -0.019(7) -0.002(8) -0.150(13)
O2_3 0.058(7) 0.061(6) 0.044(5) 0.006(4) 0.026(5) 0.020(5)
O3_3 0.058(9) 0.021(6) 0.018(4) -0.013(4) 0.016(4) -0.012(5)
Ag1 0.01140(16) 0.01922(18) 0.02162(17) -0.01178(14) 0.00713(13) -0.00658(14)
C1C 0.013(2) 0.014(2) 0.013(2) -0.0071(17) 0.0014(16) -0.0041(18)
Ag2 0.01271(17) 0.02307(18) 0.01950(17) -0.01267(14) 0.00763(13) -0.00779(14)
C2C 0.0098(19) 0.0098(19) 0.0123(19) -0.0035(15) 0.0015(15) -0.0039(15)
C3C 0.017(2) 0.015(2) 0.0090(18) -0.0026(15) 0.0009(15) -0.0092(17)
S004 0.0208(6) 0.0192(6) 0.0173(5) -0.0101(5) 0.0051(4) -0.0078(5)
C4C 0.010(2) 0.019(2) 0.014(2) -0.0037(17) 0.0007(15) -0.0074(17)
S005 0.0159(5) 0.0317(7) 0.0217(6) -0.0183(5) 0.0003(4) -0.0008(5)
C5C 0.017(2) 0.024(3) 0.020(2) -0.0066(19) 0.0038(17) -0.0121(19)
C6C 0.024(3) 0.025(3) 0.024(2) -0.007(2) 0.0044(19) -0.019(2)
F007 0.049(2) 0.0220(17) 0.0233(16) 0.0051(13) -0.0045(14) -0.0036(15)
C7C 0.027(3) 0.013(2) 0.020(2) -0.0036(17) 0.0004(18) -0.0084(19)
F009 0.106(4) 0.030(2) 0.033(2) -0.0176(17) 0.014(2) -0.037(2)
C9C 0.011(2) 0.012(2) 0.015(2) -0.0072(16) 0.0035(16) -0.0041(17)
C8C 0.016(2) 0.015(2) 0.014(2) -0.0047(16) 0.0028(16) -0.0067(17)
F00B 0.0285(19) 0.047(2) 0.055(2) -0.0009(18) 0.0116(17) -0.0220(17)
O00C 0.036(2) 0.0159(18) 0.0144(17) -0.0044(14) -0.0001(15) -0.0066(16)
O00E 0.0287(19) 0.0287(19) 0.0276(18) -0.0187(15) 0.0009(14) -0.0011(15)
F00H 0.099(4) 0.050(3) 0.027(2) -0.0078(18) -0.009(2) -0.005(2)
O00K 0.024(2) 0.039(2) 0.030(2) -0.0172(17) -0.0018(15) -0.0118(17)
O00M 0.028(2) 0.067(3) 0.040(2) -0.039(2) 0.0155(17) -0.015(2)
O00N 0.040(2) 0.033(2) 0.0228(18) -0.0196(16) 0.0010(16) -0.0080(18)
F00O 0.051(2) 0.033(2) 0.082(3) -0.034(2) -0.035(2) 0.0147(17)
O00P 0.026(2) 0.047(3) 0.037(2) -0.0209(19) 0.0138(17) -0.0135(18)
F00V 0.060(3) 0.046(2) 0.088(3) -0.035(2) -0.054(2) 0.006(2)
C10C 0.020(2) 0.012(2) 0.016(2) -0.0076(17) 0.0068(17) -0.0050(18)
C12C 0.032(3) 0.031(3) 0.036(3) -0.027(2) 0.020(2) -0.011(2)
C11C 0.031(3) 0.020(2) 0.017(2) -0.0112(18) 0.0061(19) -0.009(2)
C14C 0.012(2) 0.021(3) 0.033(3) -0.017(2) 0.003(2) -0.002(2)
C13C 0.018(3) 0.035(3) 0.046(4) -0.029(3) 0.008(2) -0.003(2)
C1A 0.014(2) 0.019(2) 0.018(2) -0.0120(19) 0.0059(18) -0.0052(19)
N1A 0.0097(18) 0.0135(18) 0.0130(17) -0.0068(14) 0.0025(14) -0.0048(15)
N1B 0.0087(18) 0.0093(17) 0.0118(17) -0.0043(14) -0.0008(13) -0.0029(14)
C1B 0.008(2) 0.015(2) 0.018(2) -0.0063(17) 0.0058(16) -0.0035(17)
N1D 0.0113(19) 0.0155(19) 0.0154(18) -0.0103(15) 0.0027(14) -0.0027(15)
C1D 0.014(2) 0.019(2) 0.019(2) -0.0118(19) 0.0037(18) -0.0070(19)
N1C 0.0117(19) 0.0104(18) 0.0119(17) -0.0059(14) 0.0024(14) -0.0021(15)
C022 0.044(4) 0.033(3) 0.042(4) -0.024(3) -0.029(3) 0.008(3)
C029 0.032(3) 0.022(3) 0.022(2) -0.007(2) 0.004(2) -0.012(2)
N2A 0.012(2) 0.016(2) 0.020(2) -0.0087(16) 0.0063(15) -0.0047(16)
C2A 0.012(2) 0.011(2) 0.0118(19) -0.0054(16) -0.0004(16) -0.0025(17)
N2B 0.0092(18) 0.0127(18) 0.0140(17) -0.0086(14) 0.0027(13) -0.0029(14)
C2B 0.0088(19) 0.0103(19) 0.0102(18) -0.0023(15) 0.0010(14) -0.0021(15)
N2D 0.011(2) 0.023(2) 0.020(2) -0.0117(17) 0.0059(15) -0.0082(17)
C2D 0.012(2) 0.016(2) 0.0113(19) -0.0061(16) 0.0029(16) -0.0049(17)
N2C 0.0135(19) 0.0147(19) 0.0157(18) -0.0091(15) 0.0050(14) -0.0083(15)
C102 0.056(6) 0.077(7) 0.095(8) -0.042(6) -0.041(5) 0.000(5)
C10A 0.018(2) 0.020(2) 0.024(2) -0.011(2) -0.0029(19) -0.004(2)
C11A 0.032(3) 0.031(3) 0.038(3) -0.025(3) -0.002(2) -0.004(2)
C10D 0.028(3) 0.017(2) 0.018(2) -0.0095(18) 0.001(2) -0.005(2)
C10B 0.016(2) 0.013(2) 0.013(2) -0.0040(16) 0.0016(16) -0.0057(17)
C12A 0.041(4) 0.053(4) 0.060(4) -0.051(4) 0.008(3) 0.001(3)
C11D 0.059(4) 0.029(3) 0.022(3) -0.019(2) 0.010(3) -0.017(3)
C11B 0.033(3) 0.019(2) 0.014(2) -0.0111(18) 0.0069(19) -0.010(2)
C13A 0.019(3) 0.038(4) 0.062(4) -0.034(3) 0.001(3) 0.005(2)
C12D 0.055(4) 0.023(3) 0.047(4) -0.024(3) 0.028(3) -0.012(3)
C12B 0.038(3) 0.020(2) 0.022(2) -0.0136(19) 0.016(2) -0.013(2)
C14A 0.015(2) 0.021(3) 0.027(3) -0.013(2) -0.0007(19) 0.0003(19)
C13D 0.028(3) 0.020(3) 0.048(4) -0.016(2) 0.016(3) -0.001(2)
C14B 0.011(2) 0.017(2) 0.023(2) -0.0135(18) 0.0031(17) -0.0026(18)
C14D 0.017(3) 0.018(2) 0.028(3) -0.007(2) 0.008(2) -0.005(2)
C13B 0.021(3) 0.019(2) 0.036(3) -0.018(2) 0.015(2) -0.007(2)
C100 0.040(3) 0.040(3) 0.040(3) -0.026(3) 0.008(3) -0.013(3)
C9D 0.015(2) 0.013(2) 0.014(2) -0.0059(16) 0.0053(17) -0.0051(17)
C9B 0.016(2) 0.011(2) 0.015(2) -0.0069(17) 0.0087(17) -0.0056(18)
C9A 0.012(2) 0.011(2) 0.017(2) -0.0068(17) 0.0000(17) 0.0005(17)
C8D 0.016(2) 0.013(2) 0.018(2) -0.0053(17) 0.0024(17) -0.0042(18)
C8B 0.012(2) 0.011(2) 0.015(2) -0.0020(16) -0.0016(15) -0.0013(16)
C8A 0.015(2) 0.014(2) 0.012(2) -0.0036(17) -0.0018(17) -0.0021(18)
C7D 0.013(2) 0.019(2) 0.034(3) -0.013(2) 0.005(2) -0.007(2)
C7B 0.025(3) 0.015(2) 0.022(2) -0.0056(18) -0.0050(19) -0.0103(19)
C7A 0.018(2) 0.018(2) 0.016(2) -0.0014(18) 0.0056(18) -0.0048(19)
C6D 0.015(2) 0.013(2) 0.033(3) -0.004(2) 0.009(2) -0.0082(19)
C6B 0.029(3) 0.022(3) 0.027(3) 0.000(2) -0.004(2) -0.017(2)
C6A 0.012(2) 0.018(2) 0.025(3) -0.0016(19) 0.0035(19) -0.0052(19)
C5D 0.018(2) 0.016(2) 0.013(2) 0.0013(17) 0.0050(18) 0.0024(18)
C5B 0.018(2) 0.027(3) 0.026(3) -0.004(2) 0.0025(19) -0.014(2)
C5A 0.017(2) 0.014(2) 0.022(2) -0.0056(18) -0.0012(18) -0.0072(19)
C4D 0.013(2) 0.015(2) 0.011(2) -0.0039(16) 0.0047(17) -0.0023(18)
C4B 0.022(3) 0.020(2) 0.020(2) -0.0058(19) 0.0033(19) -0.010(2)
C4A 0.016(2) 0.016(2) 0.017(2) -0.0082(18) -0.0001(17) -0.0048(18)
N3D 0.0109(19) 0.022(2) 0.022(2) -0.0142(18) 0.0069(16) -0.0061(17)
C3D 0.011(2) 0.013(2) 0.013(2) -0.0042(16) 0.0015(16) -0.0020(17)
N3C 0.0123(19) 0.0141(19) 0.0143(18) -0.0068(15) 0.0050(14) -0.0031(15)
N3B 0.018(2) 0.0130(19) 0.0129(17) -0.0078(14) 0.0067(15) -0.0071(16)
C3B 0.0109(19) 0.012(2) 0.0118(19) -0.0027(15) 0.0022(15) -0.0054(16)
N3A 0.015(2) 0.018(2) 0.022(2) -0.0119(17) 0.0069(16) -0.0058(17)
C3A 0.010(2) 0.013(2) 0.0104(19) -0.0032(16) 0.0002(16) -0.0020(17)
C101 0.082(6) 0.034(4) 0.038(4) -0.018(3) -0.002(4) -0.012(4)
O102 0.037(2) 0.034(2) 0.0223(18) -0.0114(16) 0.0001(16) -0.0151(18)
C103 0.052(5) 0.104(7) 0.040(4) -0.023(4) -0.008(3) -0.048(5)
Ag3A 0.0212(3) 0.0184(2) 0.01701(18) -0.01318(16) 0.00832(18) -0.0113(2)
Ag3B 0.034(3) 0.029(2) 0.0207(19) -0.0179(17) 0.0168(19) -0.018(2)

loop_
_atom_type_symbol
_atom_type_description
_atom_type_scat_dispersion_real
_atom_type_scat_dispersion_imag
_atom_type_scat_source
C C 0.0033 0.0016 'International Tables Vol C Tables 4.2.6.8 and 6.1.1.4'
H H 0.0000 0.0000 'International Tables Vol C Tables 4.2.6.8 and 6.1.1.4'
Ag Ag -0.8971 1.1015 'International Tables Vol C Tables 4.2.6.8 and 6.1.1.4'
F F 0.0171 0.0103 'International Tables Vol C Tables 4.2.6.8 and 6.1.1.4'
N N 0.0061 0.0033 'International Tables Vol C Tables 4.2.6.8 and 6.1.1.4'
O O 0.0106 0.0060 'International Tables Vol C Tables 4.2.6.8 and 6.1.1.4'
S S 0.1246 0.1234 'International Tables Vol C Tables 4.2.6.8 and 6.1.1.4'

loop_
_geom_angle_atom_site_label_1
_geom_angle_atom_site_label_2
_geom_angle_atom_site_label_3
_geom_angle
F3_4 C1_4 F1_4 113.6(11)
F3_4 C1_4 F2_4 127.6(9)
F1_4 C1_4 F2_4 90.2(10)
F3_4 C1_4 S1_4 109.8(7)
F1_4 C1_4 S1_4 106.8(9)
F2_4 C1_4 S1_4 106.1(7)
O2_4 S1_4 O3_4 116.8(10)
O2_4 S1_4 O1_4 114.6(11)
O3_4 S1_4 O1_4 112.4(13)
O2_4 S1_4 C1_4 105.7(7)
O3_4 S1_4 C1_4 99.3(7)
O1_4 S1_4 C1_4 105.8(11)
S1_4 O1_4 Ag2 107.1(13)
F2_3 C1_3 F3_3 113.5(11)
F2_3 C1_3 F1_3 99.7(9)
F3_3 C1_3 F1_3 128.8(9)
F2_3 C1_3 S1_3 108.2(10)
F3_3 C1_3 S1_3 107.6(7)
F1_3 C1_3 S1_3 96.6(7)
O1_3 S1_3 O2_3 115.3(12)
O1_3 S1_3 O3_3 120.5(12)
O2_3 S1_3 O3_3 112.2(9)
O1_3 S1_3 C1_3 103.4(7)
O2_3 S1_3 C1_3 99.6(6)
O3_3 S1_3 C1_3 101.9(11)
S1_3 O3_3 Ag2 122.6(10)
N3A Ag1 N2B 149.50(14)
N3A Ag1 O00C 106.17(14)
N2B Ag1 O00C 99.69(13)
N3A Ag1 O102 98.52(15)
N2B Ag1 O102 100.75(13)
O00C Ag1 O102 82.22(12)
N3C C1C C2C 108.7(4)
N3C C1C H1C 125.7
C2C C1C H1C 125.7
N3D Ag2 N2C 148.85(15)
N3D Ag2 O1_4 118.2(6)
N2C Ag2 O1_4 88.4(6)
N3D Ag2 O3_3 112.6(6)
N2C Ag2 O3_3 94.6(6)
N3D Ag2 O00K 109.28(14)
N2C Ag2 O00K 91.72(13)
O1_4 Ag2 O00K 76.4(4)
O3_3 Ag2 O00K 75.0(3)
N1C C2C C1C 104.3(4)
N1C C2C C3C 125.9(4)
C1C C2C C3C 129.8(4)
C4C C3C C8C 119.9(4)
C4C C3C C2C 117.8(4)
C8C C3C C2C 122.2(4)
O00P S004 O00N 115.7(3)
O00P S004 O00C 112.7(2)
O00N S004 O00C 114.2(2)
O00P S004 C029 103.4(3)
O00N S004 C029 105.1(3)
O00C S004 C029 103.9(2)
C3C C4C C5C 119.8(5)
C3C C4C H4C 120.1
C5C C4C H4C 120.1
O00M S005 O00E 115.3(3)
O00M S005 O00K 114.2(2)
O00E S005 O00K 115.8(2)
O00M S005 C022 102.8(3)
O00E S005 C022 103.4(2)
O00K S005 C022 102.7(3)
C6C C5C C4C 120.4(5)
C6C C5C H5C 119.8
C4C C5C H5C 119.8
C5C C6C C7C 119.7(5)
C5C C6C H6C 120.2
C7C C6C H6C 120.2
C8C C7C C6C 119.9(5)
C8C C7C H7C 120.1
C6C C7C H7C 120.1
C10C C9C C14C 122.9(4)
C10C C9C N1C 118.2(4)
C14C C9C N1C 118.9(4)
C7C C8C C3C 120.4(5)
C7C C8C H8C 119.8
C3C C8C H8C 119.8
S004 O00C Ag1 106.4(2)
S005 O00K Ag2 117.2(2)
C9C C10C C11C 118.5(5)
C9C C10C H10C 120.7
C11C C10C H10C 120.7
C13C C12C C11C 121.2(5)
C13C C12C H12C 119.4
C11C C12C H12C 119.4
C12C C11C C10C 119.6(5)
C12C C11C H11C 120.2
C10C C11C H11C 120.2
C9C C14C C13C 117.5(5)
C9C C14C H14C 121.3
C13C C14C H14C 121.3
C12C C13C C14C 120.3(5)
C12C C13C H13C 119.8
C14C C13C H13C 119.8
N3A C1A C2A 108.8(4)
N3A C1A H1A 125.6
C2A C1A H1A 125.6
N2A N1A C2A 111.6(4)
N2A N1A C9A 117.5(4)
C2A N1A C9A 130.9(4)
N2B N1B C2B 111.1(4)
N2B N1B C9B 118.9(4)
C2B N1B C9B 129.5(4)
N3B C1B C2B 109.3(4)
N3B C1B H1B 125.3
C2B C1B H1B 125.3
C2D N1D N2D 112.3(4)
C2D N1D C9D 130.7(4)
N2D N1D C9D 117.0(4)
N3D C1D C2D 107.3(4)
N3D C1D H1D 126.3
C2D C1D H1D 126.3
N2C N1C C2C 110.4(3)
N2C N1C C9C 118.6(4)
C2C N1C C9C 130.8(4)
F00V C022 F00O 108.2(5)
F00V C022 F00H 106.6(5)
F00O C022 F00H 106.8(6)
F00V C022 S005 112.4(5)
F00O C022 S005 112.7(4)
F00H C022 S005 109.8(5)
F00B C029 F009 107.7(5)
F00B C029 F007 107.3(4)
F009 C029 F007 108.8(5)
F00B C029 S004 110.9(4)
F009 C029 S004 110.7(4)
F007 C029 S004 111.3(4)
N3A N2A N1A 106.5(4)
N1A C2A C1A 103.6(4)
N1A C2A C3A 127.5(4)
C1A C2A C3A 128.9(4)
N3B N2B N1B 107.6(3)
N3B N2B Ag1 122.8(3)
N1B N2B Ag1 128.0(3)
N1B C2B C1B 103.8(4)
N1B C2B C3B 127.2(4)
C1B C2B C3B 129.0(4)
N3D N2D N1D 105.3(4)
N1D C2D C1D 104.0(4)
N1D C2D C3D 128.1(4)
C1D C2D C3D 127.9(4)
N3C N2C N1C 106.9(4)
N3C N2C Ag2 123.1(3)
N1C N2C Ag2 129.6(3)
C101 C102 C103 103.8(7)
C101 C102 H10A 111.0
C103 C102 H10A 111.0
C101 C102 H10B 111.0
C103 C102 H10B 111.0
H10A C102 H10B 109.0
C9A C10A C11A 117.5(5)
C9A C10A H10D 121.2
C11A C10A H10D 121.2
C12A C11A C10A 120.1(5)
C12A C11A H11A 120.0
C10A C11A H11A 120.0
C9D C10D C11D 118.4(5)
C9D C10D H10E 120.8
C11D C10D H10E 120.8
C9B C10B C11B 119.3(5)
C9B C10B H10F 120.3
C11B C10B H10F 120.3
C13A C12A C11A 121.0(5)
C13A C12A H12A 119.5
C11A C12A H12A 119.5
C12D C11D C10D 119.9(6)
C12D C11D H11D 120.0
C10D C11D H11D 120.0
C12B C11B C10B 118.8(5)
C12B C11B H11B 120.6
C10B C11B H11B 120.6
C12A C13A C14A 120.3(6)
C12A C13A H13A 119.9
C14A C13A H13A 119.9
C11D C12D C13D 121.4(5)
C11D C12D H12D 119.3
C13D C12D H12D 119.3
C13B C12B C11B 121.2(5)
C13B C12B H12B 119.4
C11B C12B H12B 119.4
C9A C14A C13A 118.0(5)
C9A C14A H14A 121.0
C13A C14A H14A 121.0
C12D C13D C14D 119.7(6)
C12D C13D H13D 120.2
C14D C13D H13D 120.2
C9B C14B C13B 117.3(5)
C9B C14B H14B 121.3
C13B C14B H14B 121.3
C9D C14D C13D 118.1(5)
C9D C14D H14D 120.9
C13D C14D H14D 120.9
C12B C13B C14B 120.5(5)
C12B C13B H13B 119.8
C14B C13B H13B 119.8
O102 C100 C101 104.7(5)
O102 C100 Ag3B 95.6(4)
C101 C100 Ag3B 159.5(5)
O102 C100 H10G 110.8
C101 C100 H10G 110.8
Ag3B C100 H10G 63.2
O102 C100 H10H 110.8
C101 C100 H10H 110.8
Ag3B C100 H10H 57.8
H10G C100 H10H 108.9
C10D C9D C14D 122.5(5)
C10D C9D N1D 118.7(4)
C14D C9D N1D 118.7(4)
C10B C9B C14B 122.8(4)
C10B C9B N1B 117.7(4)
C14B C9B N1B 119.4(4)
C14A C9A C10A 123.1(5)
C14A C9A N1A 119.2(4)
C10A C9A N1A 117.7(4)
C3D C8D C7D 119.9(5)
C3D C8D H8D 120.1
C7D C8D H8D 120.1
C7B C8B C3B 119.3(4)
C7B C8B H8B 120.4
C3B C8B H8B 120.4
C7A C8A C3A 120.3(5)
C7A C8A H8A 119.9
C3A C8A H8A 119.9
C8D C7D C6D 120.3(5)
C8D C7D H7D 119.9
C6D C7D H7D 119.9
C6B C7B C8B 120.0(5)
C6B C7B H7B 120.0
C8B C7B H7B 120.0
C8A C7A C6A 120.0(4)
C8A C7A H7A 120.0
C6A C7A H7A 120.0
C5D C6D C7D 119.4(5)
C5D C6D H6D 120.3
C7D C6D H6D 120.3
C5B C6B C7B 121.5(5)
C5B C6B H6B 119.3
C7B C6B H6B 119.3
C5A C6A C7A 120.2(5)
C5A C6A H6A 119.9
C7A C6A H6A 119.9
C4D C5D C6D 120.9(5)
C4D C5D H5D 119.6
C6D C5D H5D 119.6
C6B C5B C4B 119.9(5)
C6B C5B H5B 120.1
C4B C5B H5B 120.1
C6A C5A C4A 119.8(5)
C6A C5A H5A 120.1
C4A C5A H5A 120.1
C5D C4D C3D 119.3(5)
C5D C4D H4D 120.4
C3D C4D H4D 120.4
C3B C4B C5B 119.8(5)
C3B C4B H4B 120.1
C5B C4B H4B 120.1
C5A C4A C3A 121.2(4)
C5A C4A H4A 119.4
C3A C4A H4A 119.4
N2D N3D C1D 111.0(4)
N2D N3D Ag2 120.8(3)
C1D N3D Ag2 128.2(3)
C8D C3D C4D 120.2(4)
C8D C3D C2D 117.6(4)
C4D C3D C2D 122.1(4)
N2C N3C C1C 109.7(4)
N2C N3C Ag3B 126.4(3)
C1C N3C Ag3B 120.2(3)
N2C N3C Ag3A 117.3(3)
C1C N3C Ag3A 132.5(3)
N2B N3B C1B 108.2(4)
N2B N3B Ag3A 124.6(3)
C1B N3B Ag3A 125.0(3)
N2B N3B Ag3B 115.2(3)
C1B N3B Ag3B 135.1(3)
C4B C3B C8B 119.6(4)
C4B C3B C2B 118.2(4)
C8B C3B C2B 122.2(4)
N2A N3A C1A 109.5(4)
N2A N3A Ag1 119.2(3)
C1A N3A Ag1 131.2(3)
C8A C3A C4A 118.5(4)
C8A C3A C2A 123.1(4)
C4A C3A C2A 118.3(4)
C102 C101 C100 102.8(6)
C102 C101 H10I 111.2
C100 C101 H10I 111.2
C102 C101 H10J 111.2
C100 C101 H10J 111.2
H10I C101 H10J 109.1
C103 O102 C100 104.0(5)
C103 O102 Ag1 114.7(4)
C100 O102 Ag1 132.2(4)
O102 C103 C102 105.1(6)
O102 C103 H10K 110.7
C102 C103 H10K 110.7
O102 C103 H10L 110.7
C102 C103 H10L 110.7
H10K C103 H10L 108.8
N3B Ag3A N3C 155.29(18)
N3C Ag3B N3B 153.4(4)
N3C Ag3B C100 102.3(3)
N3B Ag3B C100 104.2(3)

loop_
_geom_bond_atom_site_label_1
_geom_bond_atom_site_label_2
_geom_bond_distance
C1_4 F3_4 1.351(11)
C1_4 F1_4 1.407(13)
C1_4 F2_4 1.478(11)
C1_4 S1_4 1.821(11)
S1_4 O2_4 1.395(9)
S1_4 O3_4 1.422(10)
S1_4 O1_4 1.426(13)
O1_4 Ag2 2.51(2)
C1_3 F2_3 1.354(13)
C1_3 F3_3 1.359(11)
C1_3 F1_3 1.493(12)
C1_3 S1_3 1.811(11)
S1_3 O1_3 1.386(10)
S1_3 O2_3 1.451(11)
S1_3 O3_3 1.462(13)
O3_3 Ag2 2.529(19)
Ag1 N3A 2.184(4)
Ag1 N2B 2.224(4)
Ag1 O00C 2.503(4)
Ag1 O102 2.524(4)
C1C N3C 1.350(6)
C1C C2C 1.376(6)
C1C H1C 0.9500
Ag2 N3D 2.166(4)
Ag2 N2C 2.221(4)
Ag2 O00K 2.549(4)
C2C N1C 1.370(6)
C2C C3C 1.476(6)
C3C C4C 1.389(7)
C3C C8C 1.392(7)
S004 O00P 1.438(4)
S004 O00N 1.438(4)
S004 O00C 1.454(4)
S004 C029 1.812(6)
C4C C5C 1.392(7)
C4C H4C 0.9500
S005 O00M 1.436(4)
S005 O00E 1.440(4)
S005 O00K 1.454(4)
S005 C022 1.807(6)
C5C C6C 1.392(8)
C5C H5C 0.9500
C6C C7C 1.394(8)
C6C H6C 0.9500
F007 C029 1.326(7)
C7C C8C 1.388(7)
C7C H7C 0.9500
F009 C029 1.324(6)
C9C C10C 1.386(7)
C9C C14C 1.391(7)
C9C N1C 1.436(6)
C8C H8C 0.9500
F00B C029 1.321(7)
F00H C022 1.368(9)
F00O C022 1.329(7)
F00V C022 1.307(7)
C10C C11C 1.394(6)
C10C H10C 0.9500
C12C C13C 1.379(9)
C12C C11C 1.387(8)
C12C H12C 0.9500
C11C H11C 0.9500
C14C C13C 1.402(8)
C14C H14C 0.9500
C13C H13C 0.9500
C1A N3A 1.357(6)
C1A C2A 1.377(6)
C1A H1A 0.9500
N1A N2A 1.341(5)
N1A C2A 1.369(6)
N1A C9A 1.440(6)
N1B N2B 1.347(5)
N1B C2B 1.351(6)
N1B C9B 1.454(6)
C1B N3B 1.353(6)
C1B C2B 1.382(6)
C1B H1B 0.9500
N1D C2D 1.345(6)
N1D N2D 1.357(6)
N1D C9D 1.434(6)
C1D N3D 1.356(6)
C1D C2D 1.394(6)
C1D H1D 0.9500
N1C N2C 1.354(5)
N2A N3A 1.323(6)
C2A C3A 1.459(6)
N2B N3B 1.320(5)
C2B C3B 1.462(6)
N2D N3D 1.314(6)
C2D C3D 1.476(7)
N2C N3C 1.318(5)
C102 C101 1.517(14)
C102 C103 1.552(12)
C102 H10A 0.9900
C102 H10B 0.9900
C10A C9A 1.387(7)
C10A C11A 1.389(7)
C10A H10D 0.9500
C11A C12A 1.382(9)
C11A H11A 0.9500
C10D C9D 1.380(7)
C10D C11D 1.397(7)
C10D H10E 0.9500
C10B C9B 1.372(7)
C10B C11B 1.392(6)
C10B H10F 0.9500
C12A C13A 1.373(9)
C12A H12A 0.9500
C11D C12D 1.377(10)
C11D H11D 0.9500
C11B C12B 1.390(8)
C11B H11B 0.9500
C13A C14A 1.384(8)
C13A H13A 0.9500
C12D C13D 1.385(10)
C12D H12D 0.9500
C12B C13B 1.380(8)
C12B H12B 0.9500
C14A C9A 1.379(7)
C14A H14A 0.9500
C13D C14D 1.400(8)
C13D H13D 0.9500
C14B C9B 1.390(7)
C14B C13B 1.396(7)
C14B H14B 0.9500
C14D C9D 1.392(7)
C14D H14D 0.9500
C13B H13B 0.9500
C100 O102 1.420(7)
C100 C101 1.524(10)
C100 Ag3B 2.684(9)
C100 H10G 0.9900
C100 H10H 0.9900
C8D C3D 1.385(7)
C8D C7D 1.390(7)
C8D H8D 0.9500
C8B C7B 1.390(7)
C8B C3B 1.421(6)
C8B H8B 0.9500
C8A C7A 1.398(7)
C8A C3A 1.404(6)
C8A H8A 0.9500
C7D C6D 1.397(7)
C7D H7D 0.9500
C7B C6B 1.387(8)
C7B H7B 0.9500
C7A C6A 1.399(8)
C7A H7A 0.9500
C6D C5D 1.391(8)
C6D H6D 0.9500
C6B C5B 1.369(8)
C6B H6B 0.9500
C6A C5A 1.385(7)
C6A H6A 0.9500
C5D C4D 1.381(7)
C5D H5D 0.9500
C5B C4B 1.401(7)
C5B H5B 0.9500
C5A C4A 1.388(7)
C5A H5A 0.9500
C4D C3D 1.406(6)
C4D H4D 0.9500
C4B C3B 1.397(7)
C4B H4B 0.9500
C4A C3A 1.405(6)
C4A H4A 0.9500
N3C Ag3B 2.191(6)
N3C Ag3A 2.253(4)
N3B Ag3A 2.203(4)
N3B Ag3B 2.283(6)
C101 H10I 0.9900
C101 H10J 0.9900
O102 C103 1.416(8)
C103 H10K 0.9900
C103 H10L 0.9900
